data_7033682
loop_
_publ_author_name
'Kaur, Gurpreet'
'Polson, Matthew I. J.'
'Hartshorn, Richard M.'

_publ_section_title
;
 Deliberate boxes and accidental wheels.
;
_journal_issue 9
_journal_name_full 'Dalton transactions (Cambridge, England : 2003)'
_journal_page_first 4200
_journal_page_last 4206
_journal_paper_doi 10.1039/c4dt03089c
_journal_volume 44
_journal_year 2015
_chemical_formula_moiety 'C58 H49 N10 O2 Zn2, 3(F6 P), C2 H3 N'
_chemical_formula_sum 'C60 H52 F18 N11 O2 P3 Zn2'
_chemical_formula_weight 1524.77
_chemical_name_systematic
;
 ?
;
_space_group_crystal_system monoclinic
_space_group_IT_number 15
_space_group_name_Hall '-C 2yc'
_space_group_name_H-M_alt 'C 1 2/c 1'
_symmetry_space_group_name_Hall '-C 2yc'
_symmetry_space_group_name_H-M 'C 1 2/c 1'
_atom_sites_solution_hydrogens geom
_atom_sites_solution_primary iterative
_audit_creation_date 2014-03-27
_audit_creation_method
;
Olex2 1.2
(compiled 2014.03.20 svn.r2914 for OlexSys, GUI svn.r4813)
;
_audit_update_record
;
2014-12-14 deposited with the CCDC.
2015-01-16 downloaded from the CCDC.
;
_cell_angle_alpha 90
_cell_angle_beta 109.638(7)
_cell_angle_gamma 90
_cell_formula_units_Z 8
_cell_length_a 35.189(2)
_cell_length_b 14.8680(6)
_cell_length_c 26.4641(16)
_cell_measurement_reflns_used 3437
_cell_measurement_temperature 120.01(10)
_cell_measurement_theta_max 73.6281
_cell_measurement_theta_min 2.6642
_cell_volume 13040.4(13)
_computing_cell_refinement
;
CrysAlisPro, Agilent Technologies,
Version 1.171.35.19 (release 27-10-2011 CrysAlis171 .NET)
(compiled Oct 27 2011,15:02:11)
;
_computing_data_collection
;
CrysAlisPro, Agilent Technologies,
Version 1.171.35.19 (release 27-10-2011 CrysAlis171 .NET)
(compiled Oct 27 2011,15:02:11)
;
_computing_data_reduction
;
CrysAlisPro, Agilent Technologies,
Version 1.171.35.19 (release 27-10-2011 CrysAlis171 .NET)
(compiled Oct 27 2011,15:02:11)
;
_computing_molecular_graphics 'Olex2 (Dolomanov et al., 2009)'
_computing_publication_material 'Olex2 (Dolomanov et al., 2009)'
_computing_structure_refinement 'ShelXL (Sheldrick, 2008)'
_computing_structure_solution 'olex2.solve (Bourhis et al., 2013)'
_diffrn_ambient_temperature 120.01(10)
_diffrn_detector_area_resol_mean 10.6501
_diffrn_measured_fraction_theta_full 0.953
_diffrn_measured_fraction_theta_max 0.999
_diffrn_measurement_details
;
  1 omega  -48.00   20.00   1.0000   25.0000
omega____ theta____ kappa____ phi______ frames
    -      -39.6615   37.0000  -60.0000 68

  2 omega  -47.00  -10.00   1.0000   25.0000
omega____ theta____ kappa____ phi______ frames
    -      -39.6615   37.0000  -90.0000 37

  3 omega -116.00  -24.00   1.0000   25.0000
omega____ theta____ kappa____ phi______ frames
    -      -39.6615  -37.0000  -60.0000 92

  4 omega   57.00   97.00   1.0000   25.0000
omega____ theta____ kappa____ phi______ frames
    -       39.6615 -139.0000 -142.0000 40

  5 omega   46.00   93.00   1.0000   75.0000
omega____ theta____ kappa____ phi______ frames
    -      107.7749   15.0000 -180.0000 47

  6 omega   94.00  159.00   1.0000   75.0000
omega____ theta____ kappa____ phi______ frames
    -      107.7749   30.0000   60.0000 65

  7 omega   30.00   82.00   1.0000   75.0000
omega____ theta____ kappa____ phi______ frames
    -      107.7749  -30.0000  -90.0000 52

  8 omega   90.00  110.00   1.0000   75.0000
omega____ theta____ kappa____ phi______ frames
    -      107.7749 -125.0000 -180.0000 20

  9 omega   54.00  109.00   1.0000   75.0000
omega____ theta____ kappa____ phi______ frames
    -      107.7749  -94.0000 -150.0000 55

 10 omega   35.00   92.00   1.0000   75.0000
omega____ theta____ kappa____ phi______ frames
    -      107.7749  -45.0000  150.0000 57

 11 omega   33.00   94.00   1.0000   75.0000
omega____ theta____ kappa____ phi______ frames
    -      107.7749  -45.0000 -150.0000 61

 12 omega  101.00  168.00   1.0000   75.0000
omega____ theta____ kappa____ phi______ frames
    -      107.7749   15.0000 -180.0000 67

 13 omega  130.00  176.00   1.0000   75.0000
omega____ theta____ kappa____ phi______ frames
    -      107.7749  125.0000  -90.0000 46
;
_diffrn_measurement_device_type 'SuperNova, Dual, Cu at zero, Atlas'
_diffrn_measurement_method '\w scans'
_diffrn_orient_matrix_UB_11 0.0173562000
_diffrn_orient_matrix_UB_12 -0.0032305000
_diffrn_orient_matrix_UB_13 0.0617513000
_diffrn_orient_matrix_UB_21 0.0430774000
_diffrn_orient_matrix_UB_22 -0.0024005000
_diffrn_orient_matrix_UB_23 -0.0025713000
_diffrn_orient_matrix_UB_31 0.0014376000
_diffrn_orient_matrix_UB_32 0.1035119000
_diffrn_orient_matrix_UB_33 0.0018093000
_diffrn_radiation_monochromator mirror
_diffrn_radiation_type CuK\a
_diffrn_radiation_wavelength 1.54184
_diffrn_reflns_av_R_equivalents 0.0882
_diffrn_reflns_av_unetI/netI 0.1372
_diffrn_reflns_Laue_measured_fraction_full 0.953
_diffrn_reflns_Laue_measured_fraction_max 0.999
_diffrn_reflns_limit_h_max 31
_diffrn_reflns_limit_h_min -43
_diffrn_reflns_limit_k_max 17
_diffrn_reflns_limit_k_min -9
_diffrn_reflns_limit_l_max 32
_diffrn_reflns_limit_l_min -30
_diffrn_reflns_number 25940
_diffrn_reflns_point_group_measured_fraction_full 0.953
_diffrn_reflns_point_group_measured_fraction_max 0.999
_diffrn_reflns_theta_full 67.684
_diffrn_reflns_theta_max 65.496
_diffrn_reflns_theta_min 2.666
_diffrn_source 'SuperNova (Cu) X-ray Source'
_exptl_absorpt_coefficient_mu 2.523
_exptl_absorpt_correction_T_max 1.00000
_exptl_absorpt_correction_T_min 0.38292
_exptl_absorpt_correction_type multi-scan
_exptl_absorpt_process_details
;
CrysAlisPro, Agilent Technologies,
Version 1.171.35.19 (release 27-10-2011 CrysAlis171 .NET)
(compiled Oct 27 2011,15:02:11)
Empirical absorption correction using spherical harmonics,
 implemented in SCALE3 ABSPACK scaling algorithm.
;
_exptl_crystal_colour 'clear yellowish colourless'
_exptl_crystal_colour_lustre clear
_exptl_crystal_colour_modifier yellowish
_exptl_crystal_colour_primary colourless
_exptl_crystal_density_diffrn 1.553
_exptl_crystal_description irregular
_exptl_crystal_F_000 6176
_exptl_crystal_recrystallization_method 'Re-crystallisation from solvent: acetonitrile'
_exptl_crystal_size_max 0.05
_exptl_crystal_size_mid 0.03
_exptl_crystal_size_min 0.01
_refine_diff_density_max 0.857
_refine_diff_density_min -0.894
_refine_diff_density_rms 0.107
_refine_ls_extinction_method none
_refine_ls_goodness_of_fit_ref 1.097
_refine_ls_hydrogen_treatment constr
_refine_ls_matrix_type full
_refine_ls_number_parameters 867
_refine_ls_number_reflns 11241
_refine_ls_number_restraints 0
_refine_ls_restrained_S_all 1.097
_refine_ls_R_factor_all 0.1272
_refine_ls_R_factor_gt 0.0702
_refine_ls_shift/su_max 0.001
_refine_ls_shift/su_mean 0.000
_refine_ls_structure_factor_coef Fsqd
_refine_ls_weighting_details
;
 w=1/[\s^2^(Fo^2^)+(0.0705P)^2^]
 where P=(Fo^2^+2Fc^2^)/3
;
_refine_ls_weighting_scheme calc
_refine_ls_wR_factor_gt 0.1821
_refine_ls_wR_factor_ref 0.2280
_reflns_Friedel_coverage 0.000
_reflns_number_gt 6177
_reflns_number_total 11241
_reflns_threshold_expression 'I > 2\s(I)'
_cod_data_source_file c4dt03089c2.cif
_cod_data_source_block gka21
_cod_depositor_comments 'Adding full bibliography for 7033678--7033682.cif.'
_cod_original_cell_volume 13040.6(14)
_cod_database_code 7033682
_shelxl_version_number 2013-2
_chemical_oxdiff_formula C20H20N4O4F6P1ZN1
_shelx_space_group_comment
;
The symmetry employed for this shelxl refinement is uniquely defined
by the following loop, which should always be used as a source of
symmetry information in preference to the above space-group names.
They are only intended as comments.
;
_reflns_odcompleteness_completeness 99.89
_reflns_odcompleteness_iscentric 1
_reflns_odcompleteness_theta 66.97
_olex2_refinement_description
;
1. Fixed Uiso
 At 1.2 times of:
  All C(H) groups, All C(H,H) groups, All N(H) groups
 At 1.5 times of:
  All C(H,H,H) groups
2.a Ternary CH refined with riding coordinates:
 N9(H9), N7(H7)
2.b Secondary CH2 refined with riding coordinates:
 C50(H50A,H50B), C51(H51A,H51B), C22(H22A,H22B), C23(H23A,H23B)
2.c Aromatic/amide H refined with riding coordinates:
 C35(H35), C12(H12), C40(H40), C54(H54), C9(H9A), C45(H45), C2(H2), C1(H1),
 C53(H53), C43(H43), C47(H47), C32(H32), C7(H7A), C37(H37), C56(H56), C48(H48),
 C41(H41), C27(H27), C26(H26), C19(H19), C28(H28), C17(H17), C55(H55), C4(H4),
 C46(H46), C29(H29), C30(H30), C18(H18), C15(H15), C25(H25), C14(H14), C31(H31),
  C13(H13), C42(H42), C3(H3), C20(H20)
2.d Idealised Me refined as rotating group:
 C58(H58A,H58B,H58C), C60(H60A,H60B,H60C)
;
_olex2_computing_structure_refinement_long 'ShelXL (Sheldrick, 2008)'

loop_
_space_group_symop_operation_xyz
'x, y, z'
'-x, y, -z+1/2'
'x+1/2, y+1/2, z'
'-x+1/2, y+1/2, -z+1/2'
'-x, -y, -z'
'x, -y, z-1/2'
'-x+1/2, -y+1/2, -z'
'x+1/2, -y+1/2, z-1/2'

loop_
_atom_site_label
_atom_site_type_symbol
_atom_site_fract_x
_atom_site_fract_y
_atom_site_fract_z
_atom_site_U_iso_or_equiv
_atom_site_adp_type
_atom_site_occupancy
_atom_site_site_symmetry_order
_atom_site_calc_flag
_atom_site_refinement_flags_posn
Zn2 Zn 0.41380(3) 0.24244(6) 0.48228(4) 0.0373(2) Uani 1 1 d .
Zn1 Zn 0.28967(3) 0.49187(7) 0.62953(4) 0.0381(2) Uani 1 1 d .
P1 P 0.29249(5) 0.53408(13) 0.82560(7) 0.0377(4) Uani 1 1 d .
P3 P 0.49503(6) 0.69913(13) 0.60853(8) 0.0419(4) Uani 1 1 d .
P2 P 0.43050(6) 0.11923(16) 0.80451(9) 0.0503(5) Uani 1 1 d .
F14 F 0.53883(11) 0.6522(3) 0.62410(16) 0.0442(10) Uani 1 1 d .
F5 F 0.28955(12) 0.4547(3) 0.78398(15) 0.0425(9) Uani 1 1 d .
F1 F 0.33971(12) 0.5447(3) 0.83521(18) 0.0519(11) Uani 1 1 d .
F2 F 0.29540(13) 0.6132(3) 0.86759(17) 0.0524(11) Uani 1 1 d .
N2 N 0.32121(17) 0.5303(4) 0.5796(2) 0.0334(12) Uani 1 1 d .
F18 F 0.50189(15) 0.7408(3) 0.5561(2) 0.0609(13) Uani 1 1 d .
F4 F 0.24549(13) 0.5231(3) 0.8167(2) 0.0611(13) Uani 1 1 d .
F6 F 0.28272(15) 0.6054(3) 0.77836(18) 0.0565(12) Uani 1 1 d .
O1 O 0.35581(15) 0.2279(3) 0.4691(2) 0.0435(12) Uani 1 1 d .
F3 F 0.30247(18) 0.4621(4) 0.87279(17) 0.0698(15) Uani 1 1 d .
N9 N 0.09549(16) 0.3026(4) 0.6013(2) 0.0340(12) Uani 1 1 d .
H9 H 0.0696 0.2982 0.6075 0.041 Uiso 1 1 calc R
F13 F 0.51542(15) 0.7865(3) 0.6405(2) 0.0666(14) Uani 1 1 d .
F15 F 0.48960(16) 0.6574(4) 0.6604(2) 0.0772(17) Uani 1 1 d .
F8 F 0.44494(17) 0.0219(3) 0.8289(2) 0.0733(15) Uani 1 1 d .
N6 N 0.26117(17) 0.6160(4) 0.6462(2) 0.0380(13) Uani 1 1 d .
F17 F 0.45174(13) 0.7444(3) 0.5933(2) 0.0628(13) Uani 1 1 d .
F16 F 0.47569(14) 0.6116(3) 0.5744(2) 0.0670(14) Uani 1 1 d .
N5 N 0.25014(16) 0.4481(4) 0.6669(2) 0.0330(12) Uani 1 1 d .
N3 N 0.24389(18) 0.4875(4) 0.5467(2) 0.0424(14) Uani 1 1 d .
N1 N 0.35033(17) 0.5167(4) 0.6838(2) 0.0383(13) Uani 1 1 d .
F9 F 0.45558(15) 0.1631(4) 0.8607(2) 0.0686(14) Uani 1 1 d .
F7 F 0.39214(14) 0.1109(4) 0.8242(2) 0.0708(15) Uani 1 1 d .
N8 N 0.44136(18) 0.2830(4) 0.5640(2) 0.0416(14) Uani 1 1 d .
O2 O 0.35121(18) 0.3323(4) 0.5263(2) 0.0582(15) Uani 1 1 d .
F12 F 0.4058(2) 0.0743(5) 0.7492(2) 0.091(2) Uani 1 1 d .
C50 C 0.12650(19) 0.2535(5) 0.6454(2) 0.0334(14) Uani 1 1 d .
H50A H 0.1523 0.2582 0.6398 0.040 Uiso 1 1 calc R
H50B H 0.1192 0.1904 0.6434 0.040 Uiso 1 1 calc R
N10 N 0.06165(17) 0.3874(4) 0.5059(2) 0.0392(13) Uani 1 1 d .
F10 F 0.46915(18) 0.1262(4) 0.7859(3) 0.0881(19) Uani 1 1 d .
C44 C 0.1608(2) 0.3519(4) 0.7287(3) 0.0332(14) Uani 1 1 d .
N4 N 0.30224(16) 0.3475(4) 0.6411(2) 0.0364(13) Uani 1 1 d .
C36 C 0.19186(19) 0.3859(4) 0.7062(3) 0.0311(14) Uani 1 1 d .
F11 F 0.4160(2) 0.2157(4) 0.7815(2) 0.0825(17) Uani 1 1 d .
C35 C 0.2204(2) 0.3273(4) 0.6985(3) 0.0330(14) Uani 1 1 d .
H35 H 0.2200 0.2664 0.7064 0.040 Uiso 1 1 calc R
C52 C 0.0778(2) 0.4414(5) 0.5481(3) 0.0405(16) Uani 1 1 d .
C49 C 0.1315(2) 0.2880(5) 0.7019(3) 0.0352(15) Uani 1 1 d .
C12 C 0.2356(2) 0.5043(5) 0.4547(3) 0.0455(18) Uani 1 1 d .
H12 H 0.2467 0.5158 0.4280 0.055 Uiso 1 1 calc R
C34 C 0.2494(2) 0.3616(4) 0.6787(3) 0.0325(14) Uani 1 1 d .
C33 C 0.2821(2) 0.3064(5) 0.6698(3) 0.0359(15) Uani 1 1 d .
N7 N 0.43316(17) 0.3749(4) 0.4726(2) 0.0394(14) Uani 1 1 d .
H7 H 0.4415 0.3765 0.4409 0.047 Uiso 1 1 calc R
C40 C 0.2037(2) 0.6696(5) 0.6657(3) 0.0451(18) Uani 1 1 d .
H40 H 0.1807 0.6573 0.6743 0.054 Uiso 1 1 calc R
C38 C 0.2233(2) 0.5059(5) 0.6748(3) 0.0346(15) Uani 1 1 d .
C54 C 0.0461(2) 0.5722(6) 0.4978(3) 0.052(2) Uani 1 1 d .
H54 H 0.0415 0.6339 0.4952 0.062 Uiso 1 1 calc R
C9 C 0.3232(2) 0.5561(5) 0.4919(3) 0.0405(17) Uani 1 1 d .
H9A H 0.3099 0.5578 0.4550 0.049 Uiso 1 1 calc R
C45 C 0.1619(2) 0.3850(5) 0.7784(3) 0.0410(16) Uani 1 1 d .
H45 H 0.1806 0.4291 0.7953 0.049 Uiso 1 1 calc R
C16 C 0.3869(2) 0.5994(5) 0.4755(3) 0.0390(16) Uani 1 1 d .
C39 C 0.2287(2) 0.6010(5) 0.6624(3) 0.0385(16) Uani 1 1 d .
C2 C 0.4034(2) 0.5151(6) 0.7682(3) 0.052(2) Uani 1 1 d .
H2 H 0.4115 0.5054 0.8051 0.063 Uiso 1 1 calc R
C24 C 0.4622(2) 0.3604(5) 0.5698(3) 0.0433(17) Uani 1 1 d .
C1 C 0.3637(2) 0.5016(6) 0.7366(3) 0.0473(19) Uani 1 1 d .
H1 H 0.3456 0.4812 0.7528 0.057 Uiso 1 1 calc R
C53 C 0.0706(3) 0.5339(5) 0.5453(3) 0.0495(19) Uani 1 1 d .
H53 H 0.0822 0.5698 0.5753 0.059 Uiso 1 1 calc R
C51 C 0.1053(2) 0.3993(5) 0.5990(3) 0.0418(17) Uani 1 1 d .
H51A H 0.1331 0.4055 0.6006 0.050 Uiso 1 1 calc R
H51B H 0.1023 0.4304 0.6297 0.050 Uiso 1 1 calc R
C11 C 0.2591(2) 0.5085(5) 0.5075(3) 0.0392(16) Uani 1 1 d .
C6 C 0.3606(2) 0.5510(4) 0.6007(3) 0.0345(15) Uani 1 1 d .
C43 C 0.2694(3) 0.7008(5) 0.6370(4) 0.055(2) Uani 1 1 d .
H43 H 0.2919 0.7117 0.6269 0.067 Uiso 1 1 calc R
C47 C 0.1070(2) 0.2885(5) 0.7768(3) 0.0462(18) Uani 1 1 d .
H47 H 0.0893 0.2663 0.7931 0.055 Uiso 1 1 calc R
C5 C 0.3777(2) 0.5423(5) 0.6597(3) 0.0370(15) Uani 1 1 d .
C32 C 0.2912(2) 0.2203(5) 0.6894(3) 0.0412(17) Uani 1 1 d .
H32 H 0.2765 0.1931 0.7087 0.049 Uiso 1 1 calc R
C22 C 0.3983(2) 0.4342(5) 0.4639(3) 0.0400(16) Uani 1 1 d .
H22A H 0.3899 0.4303 0.4952 0.048 Uiso 1 1 calc R
H22B H 0.3763 0.4109 0.4337 0.048 Uiso 1 1 calc R
C7 C 0.3829(2) 0.5741(5) 0.5683(3) 0.0392(16) Uani 1 1 d .
H7A H 0.4102 0.5872 0.5833 0.047 Uiso 1 1 calc R
C37 C 0.19339(18) 0.4775(4) 0.6950(3) 0.0309(14) Uani 1 1 d .
H37 H 0.1751 0.5180 0.7008 0.037 Uiso 1 1 calc R
C56 C 0.0369(2) 0.4238(5) 0.4596(3) 0.0449(18) Uani 1 1 d .
H56 H 0.0250 0.3862 0.4304 0.054 Uiso 1 1 calc R
C10 C 0.3023(2) 0.5323(5) 0.5263(3) 0.0383(16) Uani 1 1 d .
C48 C 0.1049(2) 0.2570(5) 0.7267(3) 0.0428(17) Uani 1 1 d .
H48 H 0.0854 0.2146 0.7095 0.051 Uiso 1 1 calc R
C21 C 0.40369(19) 0.5320(5) 0.4535(3) 0.0346(15) Uani 1 1 d .
C8 C 0.3637(2) 0.5772(5) 0.5128(3) 0.0415(17) Uani 1 1 d .
C59 C 0.4281(3) 0.0002(7) 0.6508(3) 0.056(2) Uani 1 1 d .
C41 C 0.2125(3) 0.7562(6) 0.6563(3) 0.056(2) Uani 1 1 d .
H41 H 0.1960 0.8031 0.6597 0.067 Uiso 1 1 calc R
C27 C 0.4525(3) 0.2794(6) 0.6582(3) 0.056(2) Uani 1 1 d .
H27 H 0.4496 0.2497 0.6876 0.068 Uiso 1 1 calc R
C26 C 0.4737(3) 0.3613(6) 0.6642(3) 0.056(2) Uani 1 1 d .
H26 H 0.4846 0.3875 0.6979 0.067 Uiso 1 1 calc R
C19 C 0.4256(2) 0.6471(5) 0.4036(3) 0.0409(16) Uani 1 1 d .
H19 H 0.4384 0.6623 0.3792 0.049 Uiso 1 1 calc R
N11 N 0.4015(2) 0.0341(6) 0.6217(3) 0.070(2) Uani 1 1 d .
C28 C 0.4362(2) 0.2449(5) 0.6072(3) 0.0456(18) Uani 1 1 d .
H28 H 0.4209 0.1926 0.6024 0.055 Uiso 1 1 calc R
C17 C 0.3895(3) 0.6898(6) 0.4624(4) 0.057(2) Uani 1 1 d .
H17 H 0.3788 0.7344 0.4784 0.069 Uiso 1 1 calc R
C57 C 0.3359(3) 0.2767(5) 0.4900(3) 0.0476(19) Uani 1 1 d .
C23 C 0.4674(2) 0.3992(5) 0.5196(3) 0.0363(15) Uani 1 1 d .
H23A H 0.4695 0.4642 0.5227 0.044 Uiso 1 1 calc R
H23B H 0.4921 0.3765 0.5158 0.044 Uiso 1 1 calc R
C55 C 0.0285(2) 0.5160(6) 0.4541(3) 0.052(2) Uani 1 1 d .
H55 H 0.0116 0.5393 0.4218 0.062 Uiso 1 1 calc R
C4 C 0.4173(2) 0.5553(5) 0.6890(3) 0.0457(18) Uani 1 1 d .
H4 H 0.4353 0.5725 0.6719 0.055 Uiso 1 1 calc R
C46 C 0.1355(2) 0.3535(5) 0.8032(3) 0.0432(17) Uani 1 1 d .
H46 H 0.1368 0.3751 0.8367 0.052 Uiso 1 1 calc R
C29 C 0.3319(2) 0.3038(5) 0.6311(3) 0.0457(18) Uani 1 1 d .
H29 H 0.3457 0.3319 0.6111 0.055 Uiso 1 1 calc R
C30 C 0.3427(2) 0.2163(6) 0.6500(4) 0.055(2) Uani 1 1 d .
H30 H 0.3633 0.1864 0.6424 0.066 Uiso 1 1 calc R
C18 C 0.4083(3) 0.7128(5) 0.4251(3) 0.053(2) Uani 1 1 d .
H18 H 0.4091 0.7725 0.4150 0.064 Uiso 1 1 calc R
C58 C 0.2904(2) 0.2672(6) 0.4686(4) 0.062(2) Uani 1 1 d .
H58A H 0.2825 0.2356 0.4350 0.093 Uiso 1 1 calc GR
H58B H 0.2783 0.3258 0.4634 0.093 Uiso 1 1 calc GR
H58C H 0.2817 0.2341 0.4939 0.093 Uiso 1 1 calc GR
C15 C 0.2055(2) 0.4649(6) 0.5338(3) 0.0490(19) Uani 1 1 d .
H15 H 0.1957 0.4498 0.5612 0.059 Uiso 1 1 calc R
C25 C 0.4782(3) 0.4021(6) 0.6203(3) 0.052(2) Uani 1 1 d .
H25 H 0.4916 0.4569 0.6237 0.063 Uiso 1 1 calc R
C14 C 0.1792(2) 0.4627(7) 0.4812(3) 0.057(2) Uani 1 1 d .
H14 H 0.1521 0.4484 0.4733 0.069 Uiso 1 1 calc R
C31 C 0.3226(3) 0.1751(6) 0.6799(4) 0.056(2) Uani 1 1 d .
H31 H 0.3299 0.1176 0.6935 0.068 Uiso 1 1 calc R
C13 C 0.1949(3) 0.4826(6) 0.4409(3) 0.056(2) Uani 1 1 d .
H13 H 0.1785 0.4814 0.4051 0.067 Uiso 1 1 calc R
C42 C 0.2461(3) 0.7737(6) 0.6416(4) 0.059(2) Uani 1 1 d .
H42 H 0.2527 0.8321 0.6352 0.070 Uiso 1 1 calc R
C3 C 0.4312(2) 0.5430(6) 0.7448(3) 0.052(2) Uani 1 1 d .
H3 H 0.4580 0.5532 0.7653 0.062 Uiso 1 1 calc R
C60 C 0.4619(3) -0.0458(7) 0.6898(4) 0.069(3) Uani 1 1 d .
H60A H 0.4661 -0.1029 0.6756 0.104 Uiso 1 1 calc GR
H60B H 0.4562 -0.0549 0.7224 0.104 Uiso 1 1 calc GR
H60C H 0.4858 -0.0098 0.6971 0.104 Uiso 1 1 calc GR
C20 C 0.4239(2) 0.5579(5) 0.4181(3) 0.0380(16) Uani 1 1 d .
H20 H 0.4364 0.5142 0.4041 0.046 Uiso 1 1 calc R

loop_
_atom_site_aniso_label
_atom_site_aniso_U_11
_atom_site_aniso_U_22
_atom_site_aniso_U_33
_atom_site_aniso_U_23
_atom_site_aniso_U_13
_atom_site_aniso_U_12
Zn2 0.0447(5) 0.0322(5) 0.0383(5) -0.0009(4) 0.0184(4) -0.0010(4)
Zn1 0.0441(5) 0.0405(6) 0.0369(5) -0.0004(4) 0.0230(4) -0.0060(4)
P1 0.0488(10) 0.0333(10) 0.0358(8) -0.0053(8) 0.0205(8) -0.0057(8)
P3 0.0418(9) 0.0356(10) 0.0518(10) -0.0005(9) 0.0204(8) -0.0018(8)
P2 0.0570(12) 0.0500(13) 0.0497(11) -0.0014(10) 0.0255(10) 0.0065(10)
F14 0.042(2) 0.046(3) 0.049(2) 0.004(2) 0.0199(19) 0.0063(19)
F5 0.056(2) 0.040(2) 0.0354(19) -0.0060(19) 0.0198(18) -0.0036(19)
F1 0.043(2) 0.057(3) 0.057(2) -0.018(2) 0.018(2) -0.007(2)
F2 0.065(3) 0.049(3) 0.050(2) -0.025(2) 0.028(2) -0.005(2)
N2 0.046(3) 0.019(3) 0.040(3) -0.001(2) 0.021(3) -0.002(2)
F18 0.074(3) 0.051(3) 0.067(3) 0.020(3) 0.037(3) 0.011(2)
F4 0.048(2) 0.063(3) 0.080(3) -0.028(3) 0.032(2) -0.016(2)
F6 0.080(3) 0.042(3) 0.046(2) 0.008(2) 0.021(2) 0.000(2)
O1 0.052(3) 0.038(3) 0.047(3) -0.005(2) 0.024(2) -0.005(2)
F3 0.114(4) 0.063(3) 0.038(2) 0.005(2) 0.032(3) -0.001(3)
N9 0.037(3) 0.028(3) 0.041(3) 0.002(3) 0.017(2) -0.004(2)
F13 0.061(3) 0.041(3) 0.099(4) -0.028(3) 0.029(3) -0.003(2)
F15 0.073(3) 0.097(4) 0.082(4) 0.023(4) 0.054(3) 0.008(3)
F8 0.088(4) 0.047(3) 0.091(4) 0.014(3) 0.039(3) 0.019(3)
N6 0.049(3) 0.026(3) 0.045(3) 0.007(3) 0.024(3) -0.006(3)
F17 0.042(2) 0.057(3) 0.086(3) -0.004(3) 0.017(2) 0.010(2)
F16 0.057(3) 0.043(3) 0.092(4) -0.026(3) 0.014(3) -0.008(2)
N5 0.039(3) 0.031(3) 0.031(3) 0.003(2) 0.015(2) 0.001(2)
N3 0.048(3) 0.051(4) 0.032(3) -0.001(3) 0.019(3) -0.006(3)
N1 0.043(3) 0.041(4) 0.038(3) -0.001(3) 0.023(3) -0.003(3)
F9 0.064(3) 0.079(4) 0.061(3) -0.021(3) 0.019(2) -0.002(3)
F7 0.055(3) 0.084(4) 0.084(4) -0.005(3) 0.037(3) 0.001(3)
N8 0.054(3) 0.035(3) 0.042(3) 0.005(3) 0.023(3) 0.000(3)
O2 0.076(4) 0.053(4) 0.061(3) -0.001(3) 0.044(3) -0.004(3)
F12 0.099(4) 0.102(5) 0.061(3) -0.024(4) 0.012(3) 0.015(4)
C50 0.042(3) 0.030(4) 0.034(3) -0.002(3) 0.019(3) -0.001(3)
N10 0.045(3) 0.038(3) 0.036(3) -0.006(3) 0.016(3) 0.000(3)
F10 0.099(4) 0.091(5) 0.107(5) -0.005(4) 0.078(4) 0.001(3)
C44 0.042(3) 0.023(3) 0.042(3) 0.009(3) 0.023(3) 0.004(3)
N4 0.041(3) 0.033(3) 0.038(3) -0.001(3) 0.017(3) 0.003(3)
C36 0.036(3) 0.027(4) 0.036(3) -0.001(3) 0.020(3) -0.003(3)
F11 0.112(5) 0.056(3) 0.080(4) 0.016(3) 0.033(3) 0.019(3)
C35 0.044(4) 0.014(3) 0.044(4) 0.001(3) 0.019(3) -0.006(3)
C52 0.048(4) 0.030(4) 0.048(4) 0.003(3) 0.023(3) -0.006(3)
C49 0.039(3) 0.029(4) 0.038(3) 0.010(3) 0.014(3) 0.000(3)
C12 0.059(4) 0.047(5) 0.035(3) 0.005(4) 0.022(3) 0.000(4)
C34 0.041(3) 0.024(3) 0.033(3) -0.003(3) 0.013(3) 0.000(3)
C33 0.042(4) 0.032(4) 0.038(3) -0.002(3) 0.020(3) -0.002(3)
N7 0.040(3) 0.041(4) 0.042(3) -0.001(3) 0.021(3) -0.006(3)
C40 0.054(4) 0.032(4) 0.056(4) 0.006(4) 0.028(4) -0.004(3)
C38 0.041(3) 0.031(4) 0.032(3) 0.003(3) 0.013(3) -0.004(3)
C54 0.062(5) 0.035(4) 0.056(5) 0.004(4) 0.018(4) 0.012(4)
C9 0.053(4) 0.039(4) 0.039(3) -0.003(3) 0.028(3) -0.003(3)
C45 0.050(4) 0.035(4) 0.044(4) -0.006(3) 0.023(3) -0.007(3)
C16 0.060(4) 0.024(4) 0.045(4) 0.006(3) 0.034(4) -0.003(3)
C39 0.048(4) 0.031(4) 0.040(4) 0.002(3) 0.019(3) -0.006(3)
C2 0.061(5) 0.065(6) 0.032(3) -0.004(4) 0.016(4) -0.009(4)
C24 0.047(4) 0.044(4) 0.044(4) 0.006(4) 0.022(3) 0.007(3)
C1 0.055(4) 0.054(5) 0.042(4) -0.001(4) 0.028(4) -0.009(4)
C53 0.072(5) 0.035(4) 0.042(4) -0.001(4) 0.018(4) 0.007(4)
C51 0.045(4) 0.041(4) 0.042(4) 0.012(3) 0.018(3) 0.001(3)
C11 0.052(4) 0.030(4) 0.040(4) 0.001(3) 0.021(3) 0.001(3)
C6 0.045(4) 0.022(3) 0.041(4) -0.005(3) 0.020(3) -0.007(3)
C43 0.061(5) 0.039(5) 0.076(6) -0.006(4) 0.036(5) -0.019(4)
C47 0.051(4) 0.038(4) 0.059(5) 0.000(4) 0.030(4) 0.000(3)
C5 0.046(4) 0.026(4) 0.043(4) -0.011(3) 0.020(3) -0.007(3)
C32 0.046(4) 0.033(4) 0.055(4) 0.008(3) 0.030(3) 0.006(3)
C22 0.044(4) 0.041(4) 0.038(4) 0.003(3) 0.020(3) -0.005(3)
C7 0.038(4) 0.040(4) 0.042(4) 0.001(3) 0.017(3) -0.008(3)
C37 0.035(3) 0.022(3) 0.038(3) 0.004(3) 0.016(3) 0.001(3)
C56 0.054(4) 0.043(4) 0.041(4) 0.007(4) 0.020(3) 0.011(4)
C10 0.047(4) 0.035(4) 0.038(4) 0.001(3) 0.022(3) -0.003(3)
C48 0.045(4) 0.048(5) 0.042(4) 0.011(4) 0.023(3) -0.001(3)
C21 0.040(3) 0.032(4) 0.035(3) 0.000(3) 0.016(3) -0.004(3)
C8 0.058(4) 0.028(4) 0.050(4) -0.002(3) 0.034(4) 0.002(3)
C59 0.051(5) 0.070(6) 0.053(5) -0.004(5) 0.025(4) -0.013(5)
C41 0.071(5) 0.042(5) 0.064(5) 0.007(4) 0.035(4) 0.001(4)
C27 0.072(5) 0.063(6) 0.039(4) 0.008(4) 0.026(4) 0.007(5)
C26 0.078(6) 0.051(5) 0.038(4) -0.010(4) 0.019(4) -0.002(4)
C19 0.046(4) 0.038(4) 0.043(4) 0.002(3) 0.020(3) -0.004(3)
N11 0.059(5) 0.085(6) 0.065(5) 0.013(5) 0.022(4) -0.006(4)
C28 0.060(4) 0.039(4) 0.044(4) 0.011(4) 0.027(4) 0.000(4)
C17 0.076(6) 0.049(5) 0.065(5) -0.004(4) 0.047(5) -0.005(4)
C57 0.071(5) 0.037(4) 0.041(4) 0.000(4) 0.026(4) -0.010(4)
C23 0.049(4) 0.021(3) 0.042(4) 0.000(3) 0.020(3) 0.001(3)
C55 0.059(5) 0.050(5) 0.048(4) 0.013(4) 0.021(4) 0.008(4)
C4 0.051(4) 0.048(5) 0.045(4) -0.007(4) 0.026(4) -0.005(4)
C46 0.058(4) 0.035(4) 0.051(4) -0.008(4) 0.036(4) -0.006(3)
C29 0.050(4) 0.044(5) 0.055(4) 0.000(4) 0.033(4) 0.005(3)
C30 0.052(4) 0.055(5) 0.076(6) 0.002(5) 0.044(4) 0.005(4)
C18 0.078(6) 0.033(4) 0.065(5) 0.006(4) 0.045(5) -0.006(4)
C58 0.055(5) 0.061(6) 0.078(6) 0.002(5) 0.034(5) 0.002(4)
C15 0.048(4) 0.055(5) 0.050(4) 0.003(4) 0.024(4) -0.017(4)
C25 0.071(5) 0.044(5) 0.040(4) -0.009(4) 0.016(4) -0.002(4)
C14 0.048(4) 0.074(6) 0.048(4) 0.005(5) 0.012(4) -0.002(4)
C31 0.064(5) 0.041(5) 0.076(6) 0.005(4) 0.039(5) 0.013(4)
C13 0.057(5) 0.064(6) 0.045(4) 0.004(4) 0.014(4) -0.013(4)
C42 0.071(5) 0.037(5) 0.076(6) -0.004(4) 0.035(5) -0.016(4)
C3 0.046(4) 0.061(5) 0.051(4) -0.005(4) 0.019(4) -0.001(4)
C60 0.053(5) 0.073(7) 0.080(6) 0.004(6) 0.021(5) -0.001(5)
C20 0.045(4) 0.032(4) 0.042(4) 0.008(3) 0.021(3) 0.002(3)

loop_
_atom_type_symbol
_atom_type_description
_atom_type_scat_dispersion_real
_atom_type_scat_dispersion_imag
_atom_type_scat_source
C C 0.0181 0.0091 'International Tables Vol C Tables 4.2.6.8 and 6.1.1.4'
H H 0.0000 0.0000 'International Tables Vol C Tables 4.2.6.8 and 6.1.1.4'
F F 0.0727 0.0534 'International Tables Vol C Tables 4.2.6.8 and 6.1.1.4'
N N 0.0311 0.0180 'International Tables Vol C Tables 4.2.6.8 and 6.1.1.4'
O O 0.0492 0.0322 'International Tables Vol C Tables 4.2.6.8 and 6.1.1.4'
P P 0.2955 0.4335 'International Tables Vol C Tables 4.2.6.8 and 6.1.1.4'
Zn Zn -1.5491 0.6778 'International Tables Vol C Tables 4.2.6.8 and 6.1.1.4'

loop_
_geom_angle_atom_site_label_1
_geom_angle_atom_site_label_2
_geom_angle_atom_site_label_3
_geom_angle
_geom_angle_site_symmetry_1
_geom_angle_site_symmetry_3
O1 Zn2 N9 89.6(2) . 7_556
O1 Zn2 N8 107.6(2) . .
O1 Zn2 N10 106.1(2) . 7_556
O1 Zn2 N7 115.9(2) . .
N8 Zn2 N9 162.7(2) . 7_556
N10 Zn2 N9 77.7(2) 7_556 7_556
N10 Zn2 N8 94.9(2) 7_556 .
N10 Zn2 N7 137.6(2) 7_556 .
N7 Zn2 N9 96.0(2) . 7_556
N7 Zn2 N8 78.8(2) . .
N2 Zn1 N6 105.8(2) . .
N2 Zn1 N3 75.4(2) . .
N2 Zn1 N1 75.9(2) . .
N2 Zn1 N4 103.5(2) . .
N6 Zn1 N3 89.7(2) . .
N5 Zn1 N2 169.9(2) . .
N5 Zn1 N6 75.1(2) . .
N5 Zn1 N3 94.6(2) . .
N5 Zn1 N1 114.1(2) . .
N5 Zn1 N4 76.2(2) . .
N1 Zn1 N6 97.9(2) . .
N1 Zn1 N3 151.3(2) . .
N1 Zn1 N4 88.1(2) . .
N4 Zn1 N6 150.7(2) . .
N4 Zn1 N3 98.8(2) . .
F5 P1 F1 90.3(2) . .
F5 P1 F2 179.6(3) . .
F5 P1 F4 89.9(2) . .
F2 P1 F1 89.8(2) . .
F2 P1 F4 90.0(2) . .
F4 P1 F1 179.4(3) . .
F6 P1 F5 90.2(2) . .
F6 P1 F1 89.9(3) . .
F6 P1 F2 90.1(3) . .
F6 P1 F4 90.7(3) . .
F6 P1 F3 179.6(3) . .
F3 P1 F5 89.4(2) . .
F3 P1 F1 89.9(3) . .
F3 P1 F2 90.2(3) . .
F3 P1 F4 89.5(3) . .
F18 P3 F14 88.8(2) . .
F13 P3 F14 89.8(3) . .
F13 P3 F18 88.5(3) . .
F13 P3 F17 90.7(3) . .
F13 P3 F16 177.3(3) . .
F15 P3 F14 89.5(3) . .
F15 P3 F18 178.4(3) . .
F15 P3 F13 91.3(3) . .
F15 P3 F17 90.1(3) . .
F15 P3 F16 91.0(3) . .
F17 P3 F14 179.4(3) . .
F17 P3 F18 91.5(3) . .
F17 P3 F16 90.7(3) . .
F16 P3 F14 88.9(3) . .
F16 P3 F18 89.2(3) . .
F8 P2 F7 89.3(3) . .
F8 P2 F10 89.7(3) . .
F9 P2 F8 89.6(3) . .
F9 P2 F7 89.5(3) . .
F9 P2 F10 90.0(3) . .
F12 P2 F8 89.6(3) . .
F12 P2 F9 179.1(4) . .
F12 P2 F7 90.4(3) . .
F12 P2 F10 90.1(4) . .
F10 P2 F7 178.9(4) . .
F11 P2 F8 178.8(3) . .
F11 P2 F9 89.6(3) . .
F11 P2 F7 89.8(3) . .
F11 P2 F12 91.2(4) . .
F11 P2 F10 91.3(4) . .
C6 N2 Zn1 119.9(4) . .
C10 N2 Zn1 119.5(4) . .
C10 N2 C6 120.6(6) . .
C57 O1 Zn2 123.8(5) . .
Zn2 N9 H9 108.2 7_556 .
C50 N9 Zn2 117.0(4) . 7_556
C50 N9 H9 108.2 . .
C51 N9 Zn2 102.1(4) . 7_556
C51 N9 H9 108.2 . .
C51 N9 C50 112.7(5) . .
C39 N6 Zn1 114.1(5) . .
C43 N6 Zn1 127.6(5) . .
C43 N6 C39 117.8(7) . .
C34 N5 Zn1 119.2(4) . .
C34 N5 C38 120.9(6) . .
C38 N5 Zn1 119.7(4) . .
C11 N3 Zn1 113.8(5) . .
C15 N3 Zn1 126.6(5) . .
C15 N3 C11 119.6(6) . .
C1 N1 Zn1 126.0(5) . .
C1 N1 C5 118.4(6) . .
C5 N1 Zn1 115.2(5) . .
C24 N8 Zn2 113.6(5) . .
C28 N8 Zn2 126.7(5) . .
C28 N8 C24 119.3(7) . .
N9 C50 H50A 108.7 . .
N9 C50 H50B 108.7 . .
N9 C50 C49 114.4(5) . .
H50A C50 H50B 107.6 . .
C49 C50 H50A 108.7 . .
C49 C50 H50B 108.7 . .
C52 N10 Zn2 112.9(5) . 7_556
C52 N10 C56 118.7(7) . .
C56 N10 Zn2 127.6(5) . 7_556
C49 C44 C36 122.5(6) . .
C45 C44 C36 117.6(6) . .
C45 C44 C49 119.8(6) . .
C33 N4 Zn1 113.7(4) . .
C29 N4 Zn1 125.9(5) . .
C29 N4 C33 119.2(6) . .
C35 C36 C44 120.3(6) . .
C35 C36 C37 119.7(6) . .
C37 C36 C44 119.9(6) . .
C36 C35 H35 120.6 . .
C34 C35 C36 118.8(6) . .
C34 C35 H35 120.6 . .
N10 C52 C53 121.8(7) . .
N10 C52 C51 117.6(7) . .
C53 C52 C51 120.6(7) . .
C44 C49 C50 122.8(6) . .
C48 C49 C50 118.3(6) . .
C48 C49 C44 118.8(7) . .
C11 C12 H12 120.2 . .
C11 C12 C13 119.6(7) . .
C13 C12 H12 120.2 . .
N5 C34 C35 121.2(6) . .
N5 C34 C33 114.8(6) . .
C35 C34 C33 124.0(6) . .
N4 C33 C34 114.7(6) . .
N4 C33 C32 122.3(6) . .
C32 C33 C34 122.9(6) . .
Zn2 N7 H7 109.0 . .
C22 N7 Zn2 107.0(4) . .
C22 N7 H7 109.0 . .
C23 N7 Zn2 109.5(4) . .
C23 N7 H7 109.0 . .
C23 N7 C22 113.2(6) . .
C39 C40 H40 119.9 . .
C41 C40 H40 119.9 . .
C41 C40 C39 120.1(7) . .
N5 C38 C39 115.3(6) . .
N5 C38 C37 121.7(6) . .
C37 C38 C39 123.0(6) . .
C53 C54 H54 120.9 . .
C53 C54 C55 118.3(8) . .
C55 C54 H54 120.9 . .
C10 C9 H9A 120.2 . .
C8 C9 H9A 120.2 . .
C8 C9 C10 119.7(7) . .
C44 C45 H45 119.4 . .
C46 C45 C44 121.2(7) . .
C46 C45 H45 119.4 . .
C21 C16 C8 121.0(6) . .
C21 C16 C17 121.3(6) . .
C17 C16 C8 117.7(6) . .
N6 C39 C40 121.4(7) . .
N6 C39 C38 114.2(6) . .
C40 C39 C38 124.4(6) . .
C1 C2 H2 120.2 . .
C1 C2 C3 119.7(7) . .
C3 C2 H2 120.2 . .
N8 C24 C23 116.7(7) . .
N8 C24 C25 120.8(7) . .
C25 C24 C23 122.5(7) . .
N1 C1 C2 122.6(7) . .
N1 C1 H1 118.7 . .
C2 C1 H1 118.7 . .
C52 C53 H53 120.0 . .
C54 C53 C52 120.0(8) . .
C54 C53 H53 120.0 . .
N9 C51 C52 110.6(6) . .
N9 C51 H51A 109.5 . .
N9 C51 H51B 109.5 . .
C52 C51 H51A 109.5 . .
C52 C51 H51B 109.5 . .
H51A C51 H51B 108.1 . .
N3 C11 C12 121.0(7) . .
N3 C11 C10 115.1(6) . .
C12 C11 C10 123.9(7) . .
N2 C6 C5 114.6(6) . .
N2 C6 C7 121.3(6) . .
C7 C6 C5 124.1(6) . .
N6 C43 H43 118.3 . .
N6 C43 C42 123.4(7) . .
C42 C43 H43 118.3 . .
C48 C47 H47 119.6 . .
C48 C47 C46 120.8(7) . .
C46 C47 H47 119.6 . .
N1 C5 C6 114.4(6) . .
C4 C5 N1 121.0(7) . .
C4 C5 C6 124.5(6) . .
C33 C32 H32 120.7 . .
C33 C32 C31 118.7(7) . .
C31 C32 H32 120.7 . .
N7 C22 H22A 107.9 . .
N7 C22 H22B 107.9 . .
N7 C22 C21 117.4(6) . .
H22A C22 H22B 107.2 . .
C21 C22 H22A 107.9 . .
C21 C22 H22B 107.9 . .
C6 C7 H7A 120.5 . .
C6 C7 C8 119.0(6) . .
C8 C7 H7A 120.5 . .
C36 C37 H37 121.2 . .
C38 C37 C36 117.6(6) . .
C38 C37 H37 121.2 . .
N10 C56 H56 118.9 . .
N10 C56 C55 122.2(8) . .
C55 C56 H56 118.9 . .
N2 C10 C9 120.5(6) . .
N2 C10 C11 116.2(6) . .
C9 C10 C11 123.4(6) . .
C49 C48 H48 119.6 . .
C47 C48 C49 120.8(7) . .
C47 C48 H48 119.6 . .
C16 C21 C22 121.6(6) . .
C16 C21 C20 117.6(6) . .
C20 C21 C22 120.7(6) . .
C9 C8 C16 119.9(7) . .
C9 C8 C7 118.9(6) . .
C7 C8 C16 121.1(7) . .
N11 C59 C60 178.0(10) . .
C40 C41 H41 120.2 . .
C40 C41 C42 119.6(8) . .
C42 C41 H41 120.2 . .
C26 C27 H27 121.2 . .
C28 C27 H27 121.2 . .
C28 C27 C26 117.6(8) . .
C27 C26 H26 120.2 . .
C25 C26 C27 119.7(8) . .
C25 C26 H26 120.2 . .
C18 C19 H19 120.0 . .
C18 C19 C20 119.9(7) . .
C20 C19 H19 120.0 . .
N8 C28 C27 123.2(8) . .
N8 C28 H28 118.4 . .
C27 C28 H28 118.4 . .
C16 C17 H17 120.2 . .
C16 C17 C18 119.5(8) . .
C18 C17 H17 120.2 . .
O1 C57 C58 117.1(7) . .
O2 C57 O1 124.3(8) . .
O2 C57 C58 118.6(8) . .
N7 C23 C24 110.2(6) . .
N7 C23 H23A 109.6 . .
N7 C23 H23B 109.6 . .
C24 C23 H23A 109.6 . .
C24 C23 H23B 109.6 . .
H23A C23 H23B 108.1 . .
C54 C55 C56 118.9(8) . .
C54 C55 H55 120.5 . .
C56 C55 H55 120.5 . .
C5 C4 H4 119.7 . .
C5 C4 C3 120.6(7) . .
C3 C4 H4 119.7 . .
C45 C46 C47 118.6(7) . .
C45 C46 H46 120.7 . .
C47 C46 H46 120.7 . .
N4 C29 H29 119.4 . .
N4 C29 C30 121.3(7) . .
C30 C29 H29 119.4 . .
C29 C30 H30 120.2 . .
C31 C30 C29 119.5(7) . .
C31 C30 H30 120.2 . .
C19 C18 C17 119.9(8) . .
C19 C18 H18 120.0 . .
C17 C18 H18 120.0 . .
C57 C58 H58A 109.5 . .
C57 C58 H58B 109.5 . .
C57 C58 H58C 109.5 . .
H58A C58 H58B 109.5 . .
H58A C58 H58C 109.5 . .
H58B C58 H58C 109.5 . .
N3 C15 H15 118.5 . .
N3 C15 C14 123.1(7) . .
C14 C15 H15 118.5 . .
C24 C25 H25 120.4 . .
C26 C25 C24 119.3(8) . .
C26 C25 H25 120.4 . .
C15 C14 H14 121.3 . .
C13 C14 C15 117.3(7) . .
C13 C14 H14 121.3 . .
C32 C31 H31 120.5 . .
C30 C31 C32 119.0(8) . .
C30 C31 H31 120.5 . .
C12 C13 H13 120.3 . .
C14 C13 C12 119.4(7) . .
C14 C13 H13 120.3 . .
C43 C42 H42 121.2 . .
C41 C42 C43 117.5(8) . .
C41 C42 H42 121.2 . .
C2 C3 C4 117.5(7) . .
C2 C3 H3 121.2 . .
C4 C3 H3 121.2 . .
C59 C60 H60A 109.5 . .
C59 C60 H60B 109.5 . .
C59 C60 H60C 109.5 . .
H60A C60 H60B 109.5 . .
H60A C60 H60C 109.5 . .
H60B C60 H60C 109.5 . .
C21 C20 H20 119.2 . .
C19 C20 C21 121.7(7) . .
C19 C20 H20 119.2 . .

loop_
_geom_bond_atom_site_label_1
_geom_bond_atom_site_label_2
_geom_bond_distance
_geom_bond_site_symmetry_2
Zn2 O1 1.963(5) .
Zn2 N9 2.227(6) 7_556
Zn2 N8 2.139(6) .
Zn2 N10 2.096(6) 7_556
Zn2 N7 2.126(6) .
Zn1 N2 2.070(5) .
Zn1 N6 2.215(6) .
Zn1 N5 2.064(5) .
Zn1 N3 2.243(6) .
Zn1 N1 2.167(6) .
Zn1 N4 2.192(6) .
P1 F5 1.594(4) .
P1 F1 1.602(4) .
P1 F2 1.597(4) .
P1 F4 1.599(4) .
P1 F6 1.586(5) .
P1 F3 1.592(5) .
P3 F14 1.614(4) .
P3 F18 1.609(5) .
P3 F13 1.585(5) .
P3 F15 1.575(5) .
P3 F17 1.588(5) .
P3 F16 1.599(5) .
P2 F8 1.597(5) .
P2 F9 1.593(5) .
P2 F7 1.606(5) .
P2 F12 1.579(6) .
P2 F10 1.598(5) .
P2 F11 1.575(6) .
N2 C6 1.343(9) .
N2 C10 1.343(9) .
O1 C57 1.258(9) .
N9 Zn2 2.227(6) 7_556
N9 H9 0.9800 .
N9 C50 1.493(8) .
N9 C51 1.485(9) .
N6 C39 1.365(9) .
N6 C43 1.334(9) .
N5 C34 1.326(9) .
N5 C38 1.345(9) .
N3 C11 1.353(9) .
N3 C15 1.319(9) .
N1 C1 1.335(9) .
N1 C5 1.378(9) .
N8 C24 1.346(10) .
N8 C28 1.341(9) .
O2 C57 1.244(9) .
C50 H50A 0.9700 .
C50 H50B 0.9700 .
C50 C49 1.533(9) .
N10 Zn2 2.096(6) 7_556
N10 C52 1.338(9) .
N10 C56 1.355(9) .
C44 C36 1.497(8) .
C44 C49 1.405(10) .
C44 C45 1.394(10) .
N4 C33 1.347(9) .
N4 C29 1.328(9) .
C36 C35 1.396(9) .
C36 C37 1.398(9) .
C35 H35 0.9300 .
C35 C34 1.392(9) .
C52 C53 1.396(10) .
C52 C51 1.504(10) .
C49 C48 1.391(9) .
C12 H12 0.9300 .
C12 C11 1.366(10) .
C12 C13 1.390(11) .
C34 C33 1.493(9) .
C33 C32 1.378(10) .
N7 H7 0.9800 .
N7 C22 1.465(9) .
N7 C23 1.457(9) .
C40 H40 0.9300 .
C40 C39 1.369(10) .
C40 C41 1.365(11) .
C38 C39 1.479(10) .
C38 C37 1.397(9) .
C54 H54 0.9300 .
C54 C53 1.386(11) .
C54 C55 1.392(12) .
C9 H9A 0.9300 .
C9 C10 1.396(9) .
C9 C8 1.380(10) .
C45 H45 0.9300 .
C45 C46 1.385(10) .
C16 C21 1.387(10) .
C16 C8 1.516(9) .
C16 C17 1.398(11) .
C2 H2 0.9300 .
C2 C1 1.380(11) .
C2 C3 1.385(11) .
C24 C23 1.513(10) .
C24 C25 1.408(11) .
C1 H1 0.9300 .
C53 H53 0.9300 .
C51 H51A 0.9700 .
C51 H51B 0.9700 .
C11 C10 1.475(10) .
C6 C5 1.478(10) .
C6 C7 1.386(9) .
C43 H43 0.9300 .
C43 C42 1.390(12) .
C47 H47 0.9300 .
C47 C48 1.384(11) .
C47 C46 1.398(10) .
C5 C4 1.361(10) .
C32 H32 0.9300 .
C32 C31 1.389(10) .
C22 H22A 0.9700 .
C22 H22B 0.9700 .
C22 C21 1.504(10) .
C7 H7A 0.9300 .
C7 C8 1.395(10) .
C37 H37 0.9300 .
C56 H56 0.9300 .
C56 C55 1.399(11) .
C48 H48 0.9300 .
C21 C20 1.406(9) .
C59 N11 1.112(11) .
C59 C60 1.458(13) .
C41 H41 0.9300 .
C41 C42 1.387(12) .
C27 H27 0.9300 .
C27 C26 1.410(12) .
C27 C28 1.375(11) .
C26 H26 0.9300 .
C26 C25 1.368(11) .
C19 H19 0.9300 .
C19 C18 1.372(11) .
C19 C20 1.388(10) .
C28 H28 0.9300 .
C17 H17 0.9300 .
C17 C18 1.404(11) .
C57 C58 1.515(11) .
C23 H23A 0.9700 .
C23 H23B 0.9700 .
C55 H55 0.9300 .
C4 H4 0.9300 .
C4 C3 1.402(11) .
C46 H46 0.9300 .
C29 H29 0.9300 .
C29 C30 1.400(11) .
C30 H30 0.9300 .
C30 C31 1.368(11) .
C18 H18 0.9300 .
C58 H58A 0.9600 .
C58 H58B 0.9600 .
C58 H58C 0.9600 .
C15 H15 0.9300 .
C15 C14 1.390(11) .
C25 H25 0.9300 .
C14 H14 0.9300 .
C14 C13 1.388(12) .
C31 H31 0.9300 .
C13 H13 0.9300 .
C42 H42 0.9300 .
C3 H3 0.9300 .
C60 H60A 0.9600 .
C60 H60B 0.9600 .
C60 H60C 0.9600 .
C20 H20 0.9300 .

loop_
_geom_torsion_atom_site_label_1
_geom_torsion_atom_site_label_2
_geom_torsion_atom_site_label_3
_geom_torsion_atom_site_label_4
_geom_torsion
_geom_torsion_site_symmetry_1
Zn2 O1 C57 O2 -9.3(11) .
Zn2 O1 C57 C58 169.9(5) .
Zn2 N9 C50 C49 179.8(4) 7_556
Zn2 N9 C51 C52 42.7(6) 7_556
Zn2 N8 C24 C23 -7.6(8) .
Zn2 N8 C24 C25 172.4(6) .
Zn2 N8 C28 C27 -174.5(6) .
Zn2 N10 C52 C53 169.4(6) 7_556
Zn2 N10 C52 C51 -9.1(8) 7_556
Zn2 N10 C56 C55 -167.5(6) 7_556
Zn2 N7 C22 C21 -177.4(5) .
Zn2 N7 C23 C24 -36.4(6) .
Zn1 N2 C6 C5 0.8(8) .
Zn1 N2 C6 C7 177.8(5) .
Zn1 N2 C10 C9 -178.6(5) .
Zn1 N2 C10 C11 1.7(9) .
Zn1 N6 C39 C40 -169.0(6) .
Zn1 N6 C39 C38 10.3(8) .
Zn1 N6 C43 C42 170.4(7) .
Zn1 N5 C34 C35 -172.9(5) .
Zn1 N5 C34 C33 8.0(8) .
Zn1 N5 C38 C39 -8.4(8) .
Zn1 N5 C38 C37 173.6(5) .
Zn1 N3 C11 C12 176.5(6) .
Zn1 N3 C11 C10 -1.3(8) .
Zn1 N3 C15 C14 -179.1(7) .
Zn1 N1 C1 C2 176.8(6) .
Zn1 N1 C5 C6 1.7(8) .
Zn1 N1 C5 C4 -176.5(6) .
Zn1 N4 C33 C34 11.7(7) .
Zn1 N4 C33 C32 -168.2(6) .
Zn1 N4 C29 C30 166.5(6) .
N2 C6 C5 N1 -1.6(9) .
N2 C6 C5 C4 176.4(7) .
N2 C6 C7 C8 1.2(11) .
N9 C50 C49 C44 -94.5(8) .
N9 C50 C49 C48 83.2(8) .
N6 C43 C42 C41 -0.5(15) .
N5 C34 C33 N4 -13.1(9) .
N5 C34 C33 C32 166.8(7) .
N5 C38 C39 N6 -2.0(9) .
N5 C38 C39 C40 177.3(7) .
N5 C38 C37 C36 -0.9(10) .
N3 C11 C10 N2 -0.1(10) .
N3 C11 C10 C9 -179.8(7) .
N3 C15 C14 C13 2.1(15) .
N1 C5 C4 C3 -0.1(12) .
N8 C24 C23 N7 29.9(9) .
N8 C24 C25 C26 2.6(12) .
C50 N9 C51 C52 169.1(5) .
C50 C49 C48 C47 -177.5(7) .
N10 C52 C53 C54 -0.2(12) .
N10 C52 C51 N9 -25.4(9) .
N10 C56 C55 C54 -0.4(12) .
C44 C36 C35 C34 -178.5(6) .
C44 C36 C37 C38 179.1(6) .
C44 C49 C48 C47 0.3(11) .
C44 C45 C46 C47 -1.2(12) .
N4 C33 C32 C31 1.0(12) .
N4 C29 C30 C31 -0.6(14) .
C36 C44 C49 C50 -5.2(10) .
C36 C44 C49 C48 177.1(6) .
C36 C44 C45 C46 -176.6(7) .
C36 C35 C34 N5 -0.4(10) .
C36 C35 C34 C33 178.6(6) .
C35 C36 C37 C38 1.8(10) .
C35 C34 C33 N4 167.8(6) .
C35 C34 C33 C32 -12.3(11) .
C52 N10 C56 C55 1.7(11) .
C49 C44 C36 C35 -63.5(9) .
C49 C44 C36 C37 119.2(7) .
C49 C44 C45 C46 2.6(11) .
C12 C11 C10 N2 -177.8(7) .
C12 C11 C10 C9 2.5(12) .
C34 N5 C38 C39 177.3(6) .
C34 N5 C38 C37 -0.7(10) .
C34 C33 C32 C31 -178.8(7) .
C33 N4 C29 C30 -0.3(12) .
C33 C32 C31 C30 -1.9(13) .
N7 C22 C21 C16 -140.0(7) .
N7 C22 C21 C20 44.1(9) .
C40 C41 C42 C43 0.3(14) .
C38 N5 C34 C35 1.4(10) .
C38 N5 C34 C33 -177.7(6) .
C45 C44 C36 C35 115.8(7) .
C45 C44 C36 C37 -61.6(9) .
C45 C44 C49 C50 175.5(6) .
C45 C44 C49 C48 -2.1(10) .
C16 C21 C20 C19 -2.8(11) .
C16 C17 C18 C19 -2.9(14) .
C39 N6 C43 C42 -1.7(13) .
C39 C40 C41 C42 2.1(13) .
C39 C38 C37 C36 -178.7(6) .
C24 N8 C28 C27 -2.3(12) .
C1 N1 C5 C6 175.8(7) .
C1 N1 C5 C4 -2.4(11) .
C1 C2 C3 C4 -0.8(13) .
C53 C52 C51 N9 156.0(7) .
C53 C54 C55 C56 -1.2(12) .
C51 N9 C50 C49 61.9(7) .
C51 C52 C53 C54 178.3(7) .
C11 N3 C15 C14 -0.9(13) .
C11 C12 C13 C14 -2.1(14) .
C6 N2 C10 C9 -0.2(11) .
C6 N2 C10 C11 -179.9(6) .
C6 C5 C4 C3 -178.1(7) .
C6 C7 C8 C9 -0.9(11) .
C6 C7 C8 C16 -178.2(7) .
C43 N6 C39 C40 4.2(11) .
C43 N6 C39 C38 -176.5(7) .
C5 N1 C1 C2 3.3(12) .
C5 C6 C7 C8 177.8(7) .
C5 C4 C3 C2 1.7(13) .
C22 N7 C23 C24 82.8(7) .
C22 C21 C20 C19 173.2(7) .
C7 C6 C5 N1 -178.5(7) .
C7 C6 C5 C4 -0.4(12) .
C37 C36 C35 C34 -1.2(10) .
C37 C38 C39 N6 176.0(6) .
C37 C38 C39 C40 -4.7(11) .
C56 N10 C52 C53 -1.4(11) .
C56 N10 C52 C51 -179.9(6) .
C10 N2 C6 C5 -177.6(6) .
C10 N2 C6 C7 -0.6(10) .
C10 C9 C8 C16 177.5(7) .
C10 C9 C8 C7 0.1(11) .
C48 C47 C46 C45 -0.6(12) .
C21 C16 C8 C9 -85.2(9) .
C21 C16 C8 C7 92.1(9) .
C21 C16 C17 C18 1.9(13) .
C8 C9 C10 N2 0.4(11) .
C8 C9 C10 C11 -179.9(7) .
C8 C16 C21 C22 2.3(11) .
C8 C16 C21 C20 178.3(7) .
C8 C16 C17 C18 -175.6(8) .
C41 C40 C39 N6 -4.5(12) .
C41 C40 C39 C38 176.3(7) .
C27 C26 C25 C24 -1.4(13) .
C26 C27 C28 N8 3.4(13) .
C28 N8 C24 C23 179.2(6) .
C28 N8 C24 C25 -0.8(11) .
C28 C27 C26 C25 -1.5(13) .
C17 C16 C21 C22 -175.1(7) .
C17 C16 C21 C20 0.9(11) .
C17 C16 C8 C9 92.4(9) .
C17 C16 C8 C7 -90.3(10) .
C23 N7 C22 C21 61.9(8) .
C23 C24 C25 C26 -177.4(7) .
C55 C54 C53 C52 1.5(12) .
C46 C47 C48 C49 1.1(12) .
C29 N4 C33 C34 180.0(6) .
C29 N4 C33 C32 0.1(11) .
C29 C30 C31 C32 1.7(14) .
C18 C19 C20 C21 1.9(11) .
C15 N3 C11 C12 -1.9(12) .
C15 N3 C11 C10 -179.7(7) .
C15 C14 C13 C12 -0.5(14) .
C25 C24 C23 N7 -150.1(7) .
C13 C12 C11 N3 3.4(12) .
C13 C12 C11 C10 -179.0(8) .
C3 C2 C1 N1 -1.8(14) .
C20 C19 C18 C17 1.0(13) .

loop_
_smtbx_masks_void_nr
_smtbx_masks_void_average_x
_smtbx_masks_void_average_y
_smtbx_masks_void_average_z
_smtbx_masks_void_volume
_smtbx_masks_void_count_electrons
1 0.000 0.276 0.750 18.3 0.0
2 0.000 0.724 0.250 18.3 0.0
3 0.250 0.250 0.000 187.6 10.5
4 0.250 0.750 0.500 187.6 10.5
5 0.147 0.176 0.206 14.6 0.1
6 0.147 0.824 0.706 14.6 0.1
7 0.353 0.324 0.794 14.6 0.1
8 0.353 0.676 0.294 14.6 0.1
9 0.500 0.224 0.250 18.3 0.0
10 0.500 0.776 0.750 18.3 0.0
11 0.750 0.250 0.500 187.6 10.5
12 0.750 0.750 0.000 187.6 10.5
13 0.647 0.324 0.706 14.6 0.1
14 0.647 0.676 0.206 14.6 0.1
15 0.853 0.176 0.294 14.6 0.1
16 0.853 0.824 0.794 14.6 0.1
